data_4312496
loop_
_publ_author_name
'Steven A. Poling'
'Carly R. Nelson'
'Jacob T. Sutherland'
'Steve W. Martin'

_publ_section_title
;
 Crystal Structure of Thiogermanic Acid H4Ge4S10
;
_journal_name_full 'Inorganic Chemistry'
_journal_page_first 7372
_journal_page_last 7374
_journal_paper_doi 10.1021/ic034659s
_journal_volume 42
_journal_year 2003
_chemical_formula_sum 'Ge4 H4 S10'
_chemical_formula_weight 614.99
_chemical_name_common 'Thiogermanic Acid'
_chemical_name_systematic
; 
 tetrahydrogen decasulfidotetragermanate
;
_space_group_IT_number 2
_symmetry_cell_setting triclinic
_symmetry_space_group_name_Hall '-P 1'
_symmetry_space_group_name_H-M 'P -1'
_atom_sites_solution_hydrogens geom
_atom_sites_solution_primary direct
_atom_sites_solution_secondary difmap
_audit_creation_method SHELXL-97
_cell_angle_alpha 85.963(7)
_cell_angle_beta 64.714(7)
_cell_angle_gamma 89.501(8)
_cell_formula_units_Z 2
_cell_length_a 8.621(4)
_cell_length_b 9.899(4)
_cell_length_c 10.009(4)
_cell_measurement_reflns_used 933
_cell_measurement_temperature 173(2)
_cell_measurement_theta_max 29.43
_cell_measurement_theta_min 4.12
_cell_volume 770.2(6)
_computing_cell_refinement 'Bruker SMART'
_computing_data_collection 'Bruker SMART'
_computing_data_reduction 'Bruker SAINT'
_computing_molecular_graphics 'Bruker SHELXTL'
_computing_publication_material 'Bruker SHELXTL'
_computing_structure_refinement 'SHELXL-97 (Sheldrick, 1997)'
_computing_structure_solution 'SHELXS-97 (Sheldrick, 1990)'
_diffrn_ambient_temperature 173(2)
_diffrn_measured_fraction_theta_full 0.886
_diffrn_measured_fraction_theta_max 0.886
_diffrn_measurement_device_type 'CCD area detector'
_diffrn_measurement_method 'phi and omega scans'
_diffrn_radiation_monochromator graphite
_diffrn_radiation_source 'fine-focus sealed tube'
_diffrn_radiation_type MoK\a
_diffrn_radiation_wavelength 0.71073
_diffrn_reflns_av_R_equivalents 0.0327
_diffrn_reflns_av_sigmaI/netI 0.0529
_diffrn_reflns_limit_h_max 11
_diffrn_reflns_limit_h_min -10
_diffrn_reflns_limit_k_max 13
_diffrn_reflns_limit_k_min -11
_diffrn_reflns_limit_l_max 13
_diffrn_reflns_limit_l_min -13
_diffrn_reflns_number 7172
_diffrn_reflns_theta_full 29.84
_diffrn_reflns_theta_max 29.84
_diffrn_reflns_theta_min 3.17
_exptl_absorpt_coefficient_mu 9.048
_exptl_absorpt_correction_T_max 0.82
_exptl_absorpt_correction_T_min 0.49
_exptl_absorpt_correction_type multi-scan
_exptl_absorpt_process_details 'Bruker SADABS'
_exptl_crystal_colour pale
_exptl_crystal_density_diffrn 2.652
_exptl_crystal_density_meas 0
_exptl_crystal_density_method 'not measured'
_exptl_crystal_description prism
_exptl_crystal_F_000 584
_exptl_crystal_size_max 0.50
_exptl_crystal_size_mid 0.35
_exptl_crystal_size_min 0.34
_refine_diff_density_max 2.228
_refine_diff_density_min -2.017
_refine_diff_density_rms 0.268
_refine_ls_extinction_method none
_refine_ls_goodness_of_fit_ref 1.039
_refine_ls_hydrogen_treatment mixed
_refine_ls_matrix_type full
_refine_ls_number_parameters 127
_refine_ls_number_reflns 3909
_refine_ls_number_restraints 0
_refine_ls_restrained_S_all 1.039
_refine_ls_R_factor_all 0.0557
_refine_ls_R_factor_gt 0.0449
_refine_ls_shift/su_max 0.001
_refine_ls_shift/su_mean 0.000
_refine_ls_structure_factor_coef Fsqd
_refine_ls_weighting_details 'calc w=1/[\s^2^(Fo^2^)+(0.0699P)^2^+2.7679P] where P=(Fo^2^+2Fc^2^)/3'
_refine_ls_weighting_scheme calc
_refine_ls_wR_factor_gt 0.1156
_refine_ls_wR_factor_ref 0.1260
_reflns_number_gt 3301
_reflns_number_total 3909
_reflns_threshold_expression >2sigma(I)
_cod_data_source_file ic034659ssi20030808_083324.cif
_cod_data_source_block H4Ge4S10
_cod_depositor_comments
;
The following automatic conversions were performed:

'_symmetry_cell_setting' value 'Triclinic' changed to 'triclinic'
according to the built-in table from CIF Core dictionary named
'cif_core.dic' version 2.4.1 from 2010-06-29.

Automatic conversion script
Id: cif_fix_values 1646 2011-03-28 12:23:43Z adriana 
;
_cod_original_formula_sum 'H4 Ge4 S10'
_cod_database_code 4312496

loop_
_symmetry_equiv_pos_as_xyz
'x, y, z'
'-x, -y, -z'

loop_
_atom_site_label
_atom_site_type_symbol
_atom_site_fract_x
_atom_site_fract_y
_atom_site_fract_z
_atom_site_U_iso_or_equiv
_atom_site_adp_type
_atom_site_occupancy
_atom_site_symmetry_multiplicity
_atom_site_calc_flag
_atom_site_refinement_flags
_atom_site_disorder_assembly
_atom_site_disorder_group
Ge1 Ge 0.11415(7) 0.22455(5) 1.01660(5) 0.00897(13) Uani 1 1 d . . .
Ge2 Ge 0.37888(7) 0.50054(5) 0.82078(5) 0.00928(14) Uani 1 1 d . . .
Ge3 Ge 0.19461(7) 0.30691(5) 0.64886(5) 0.00903(13) Uani 1 1 d . . .
Ge4 Ge 0.51602(7) 0.17179(5) 0.73589(5) 0.00915(13) Uani 1 1 d . . .
S1 S -0.01282(16) 0.22416(12) 0.86288(13) 0.0114(2) Uani 1 1 d . . .
S2 S 0.26872(17) 0.52000(12) 0.65653(13) 0.0114(2) Uani 1 1 d . . .
S3 S 0.32962(16) 0.07934(12) 0.95438(12) 0.0129(3) Uani 1 1 d . . .
S4 S 0.41721(16) 0.16945(13) 0.56362(13) 0.0123(2) Uani 1 1 d . . .
S5 S 0.61417(16) 0.37547(13) 0.75002(13) 0.0122(2) Uani 1 1 d . . .
S6 S 0.18688(16) 0.43038(12) 1.04782(12) 0.0114(2) Uani 1 1 d . . .
S7 S 0.08259(19) 0.31282(15) 0.48726(15) 0.0189(3) Uani 1 1 d . . .
S8 S -0.07994(18) 0.15262(13) 1.23808(13) 0.0159(3) Uani 1 1 d . . .
S9 S 0.73725(19) 0.03624(15) 0.66630(16) 0.0196(3) Uani 1 1 d . . .
S10 S 0.45933(19) 0.70827(13) 0.83379(15) 0.0180(3) Uani 1 1 d . . .

loop_
_atom_site_aniso_label
_atom_site_aniso_U_11
_atom_site_aniso_U_22
_atom_site_aniso_U_33
_atom_site_aniso_U_23
_atom_site_aniso_U_13
_atom_site_aniso_U_12
Ge1 0.0139(3) 0.0075(2) 0.0068(2) -0.00312(16) -0.00534(19) 0.00272(18)
Ge2 0.0148(3) 0.0065(2) 0.0092(2) -0.00373(17) -0.0072(2) 0.00215(18)
Ge3 0.0148(3) 0.0082(3) 0.0082(2) -0.00394(17) -0.0083(2) 0.00377(19)
Ge4 0.0137(3) 0.0079(2) 0.0087(2) -0.00424(16) -0.00710(19) 0.00530(18)
S1 0.0149(6) 0.0112(6) 0.0114(5) -0.0037(4) -0.0084(5) 0.0013(4)
S2 0.0196(6) 0.0061(5) 0.0123(5) -0.0021(4) -0.0103(5) 0.0024(4)
S3 0.0178(6) 0.0100(6) 0.0116(5) -0.0007(4) -0.0071(5) 0.0054(5)
S4 0.0177(6) 0.0132(6) 0.0105(5) -0.0076(4) -0.0095(5) 0.0067(5)
S5 0.0143(6) 0.0102(6) 0.0147(5) -0.0047(4) -0.0083(5) 0.0021(4)
S6 0.0174(6) 0.0089(6) 0.0088(5) -0.0047(4) -0.0059(5) 0.0007(5)
S7 0.0261(7) 0.0224(7) 0.0177(6) -0.0049(5) -0.0179(5) 0.0042(5)
S8 0.0200(6) 0.0154(6) 0.0096(5) -0.0008(4) -0.0039(5) 0.0008(5)
S9 0.0200(7) 0.0167(7) 0.0257(7) -0.0085(5) -0.0123(6) 0.0117(5)
S10 0.0253(7) 0.0092(6) 0.0196(6) -0.0051(4) -0.0091(5) -0.0024(5)

loop_
_atom_type_symbol
_atom_type_description
_atom_type_scat_dispersion_real
_atom_type_scat_dispersion_imag
_atom_type_scat_source
S S 0.1246 0.1234 'International Tables Vol C Tables 4.2.6.8 and 6.1.1.4'
H H 0.0000 0.0000 'International Tables Vol C Tables 4.2.6.8 and 6.1.1.4'
Ge Ge 0.1547 1.8001 'International Tables Vol C Tables 4.2.6.8 and 6.1.1.4'

loop_
_geom_angle_atom_site_label_1
_geom_angle_atom_site_label_2
_geom_angle_atom_site_label_3
_geom_angle
_geom_angle_site_symmetry_1
_geom_angle_site_symmetry_3
_geom_angle_publ_flag
S8 Ge1 S6 103.83(5) . . ?
S8 Ge1 S3 107.07(5) . . ?
S6 Ge1 S3 113.45(6) . . ?
S8 Ge1 S1 106.88(6) . . ?
S6 Ge1 S1 113.43(5) . . ?
S3 Ge1 S1 111.46(5) . . ?
S10 Ge2 S2 105.01(5) . . ?
S10 Ge2 S6 106.66(5) . . ?
S2 Ge2 S6 113.12(6) . . ?
S10 Ge2 S5 106.65(6) . . ?
S2 Ge2 S5 113.63(5) . . ?
S6 Ge2 S5 111.10(5) . . ?
S7 Ge3 S2 105.93(5) . . ?
S7 Ge3 S1 105.65(6) . . ?
S2 Ge3 S1 112.58(5) . . ?
S7 Ge3 S4 106.06(6) . . ?
S2 Ge3 S4 113.57(6) . . ?
S1 Ge3 S4 112.28(6) . . ?
S9 Ge4 S3 104.85(6) . . ?
S9 Ge4 S4 106.18(6) . . ?
S3 Ge4 S4 112.29(6) . . ?
S9 Ge4 S5 106.71(6) . . ?
S3 Ge4 S5 112.98(5) . . ?
S4 Ge4 S5 113.07(5) . . ?
Ge3 S1 Ge1 102.35(6) . . ?
Ge2 S2 Ge3 102.46(5) . . ?
Ge4 S3 Ge1 102.13(5) . . ?
Ge4 S4 Ge3 102.30(5) . . ?
Ge4 S5 Ge2 102.74(6) . . ?
Ge1 S6 Ge2 102.58(5) . . ?

loop_
_geom_bond_atom_site_label_1
_geom_bond_atom_site_label_2
_geom_bond_distance
_geom_bond_site_symmetry_2
_geom_bond_publ_flag
Ge1 S8 2.2025(15) . ?
Ge1 S6 2.2184(15) . ?
Ge1 S3 2.2351(15) . ?
Ge1 S1 2.2372(15) . ?
Ge2 S10 2.2059(16) . ?
Ge2 S2 2.2198(15) . ?
Ge2 S6 2.2295(14) . ?
Ge2 S5 2.2363(15) . ?
Ge3 S7 2.2073(15) . ?
Ge3 S2 2.2252(15) . ?
Ge3 S1 2.2279(14) . ?
Ge3 S4 2.2319(15) . ?
Ge4 S9 2.2080(16) . ?
Ge4 S3 2.2235(14) . ?
Ge4 S4 2.2271(15) . ?
Ge4 S5 2.2301(16) . ?
